data_2228101
loop_
_publ_author_name
'Wu, Bin'
'Zhao, Cheng-Xin'

_publ_section_title
;
 Bis(2,2'-bipyridine)-1\k^2^<i>N</i>,<i>N</i>';3\k^2^<i>N</i>,<i>N</i>'-hexa-\m-methacrylato-1:2\k^6^<i>O</i>:<i>O</i>';2:3\k^6^<i>O</i>:<i>O</i>'-(nitrato-2\k^2^<i>O</i>,<i>O</i>')-1,3-dicobalt(II)-2-terbium(III)
;
_journal_coeditor_code XU5010
_journal_issue 9
_journal_name_full 'Acta Crystallographica Section E'
_journal_page_first m1075
_journal_paper_doi 10.1107/S1600536810031053
_journal_volume 66
_journal_year 2010
_chemical_formula_iupac '[Co2 Tb (C4 H5 O2)6 (N O3) (C10 H8 N2)2]'
_chemical_formula_moiety 'C44 H46 Co2 N5 O15 Tb'
_chemical_formula_sum 'C44 H46 Co2 N5 O15 Tb'
_chemical_formula_weight 1161.64
_chemical_name_systematic
;
Bis(2,2'-bipyridine)-1\k^2^<i>N</i>,<i>N</i>';3\k^2^<i>N</i>,<i>N</i>'-hexa-
\m-methacrylato-1:2\k^6^<i>O</i>:<i>O</i>';2:3\k^6^<i>O</i>:<i>O</i>'-
(nitrato-2\k^2^<i>O</i>,<i>O</i>')-1,3-dicobalt(II)-2-terbium(III)
;
_space_group_IT_number 2
_symmetry_cell_setting triclinic
_symmetry_space_group_name_Hall '-P 1'
_symmetry_space_group_name_H-M 'P -1'
_atom_sites_solution_hydrogens geom
_atom_sites_solution_primary direct
_atom_sites_solution_secondary difmap
_audit_creation_method SHELXL-97
_cell_angle_alpha 103.912(2)
_cell_angle_beta 99.950(2)
_cell_angle_gamma 99.845(3)
_cell_formula_units_Z 2
_cell_length_a 11.3717(6)
_cell_length_b 13.4396(5)
_cell_length_c 16.3572(8)
_cell_measurement_reflns_used 10681
_cell_measurement_temperature 293(2)
_cell_measurement_theta_max 27.46
_cell_measurement_theta_min 2.02
_cell_volume 2330.26(19)
_computing_cell_refinement 'RAPID-AUTO (Rigaku, 1998)'
_computing_data_collection 'RAPID-AUTO (Rigaku, 1998)'
_computing_data_reduction 'CrystalStructure (Rigaku/MSC, 2002)'
_computing_molecular_graphics 'ORTEP-3 (Farrugia, 1997)'
_computing_publication_material 'SHELXL97 (Sheldrick, 2008) and PLATON (Spek, 2009)'
_computing_structure_refinement 'SHELXL97 (Sheldrick, 2008)'
_computing_structure_solution 'SHELXS97 (Sheldrick, 2008)'
_diffrn_ambient_temperature 293(2)
_diffrn_detector_area_resol_mean 10.00
_diffrn_measured_fraction_theta_full 0.970
_diffrn_measured_fraction_theta_max 0.970
_diffrn_measurement_device_type 'Rigaku R-AXIS RAPID'
_diffrn_measurement_method \w
_diffrn_radiation_monochromator graphite
_diffrn_radiation_source 'fine-focus sealed tube'
_diffrn_radiation_type MoK\a
_diffrn_radiation_wavelength 0.71069
_diffrn_reflns_av_R_equivalents 0.0305
_diffrn_reflns_av_sigmaI/netI 0.0304
_diffrn_reflns_limit_h_max 13
_diffrn_reflns_limit_h_min -13
_diffrn_reflns_limit_k_max 16
_diffrn_reflns_limit_k_min -16
_diffrn_reflns_limit_l_max 19
_diffrn_reflns_limit_l_min -19
_diffrn_reflns_number 13172
_diffrn_reflns_theta_full 25.10
_diffrn_reflns_theta_max 25.10
_diffrn_reflns_theta_min 1.32
_diffrn_standards_number 0
_exptl_absorpt_coefficient_mu 2.278
_exptl_absorpt_correction_T_max 0.709
_exptl_absorpt_correction_T_min 0.495
_exptl_absorpt_correction_type multi-scan
_exptl_absorpt_process_details '(ABSCOR; Higashi, 1995)'
_exptl_crystal_colour brown
_exptl_crystal_density_diffrn 1.656
_exptl_crystal_density_method 'not measured'
_exptl_crystal_description block
_exptl_crystal_F_000 1168
_exptl_crystal_size_max 0.32
_exptl_crystal_size_mid 0.31
_exptl_crystal_size_min 0.15
_refine_diff_density_max 0.445
_refine_diff_density_min -0.866
_refine_ls_extinction_method none
_refine_ls_goodness_of_fit_ref 1.030
_refine_ls_hydrogen_treatment constr
_refine_ls_matrix_type full
_refine_ls_number_parameters 610
_refine_ls_number_reflns 8051
_refine_ls_number_restraints 0
_refine_ls_restrained_S_all 1.030
_refine_ls_R_factor_all 0.0301
_refine_ls_R_factor_gt 0.0246
_refine_ls_shift/su_max 0.001
_refine_ls_shift/su_mean 0.000
_refine_ls_structure_factor_coef Fsqd
_refine_ls_weighting_details 'calc w=1/[\s^2^(Fo^2^)+(0.0316P)^2^+2.6217P] where P=(Fo^2^+2Fc^2^)/3'
_refine_ls_weighting_scheme calc
_refine_ls_wR_factor_gt 0.0580
_refine_ls_wR_factor_ref 0.0604
_reflns_number_gt 7272
_reflns_number_total 8051
_reflns_threshold_expression I>2sigma(I)
_cod_data_source_file xu5010.cif
_cod_data_source_block I
_cod_database_code 2228101
_cod_database_fobs_code 2228101

loop_
_symmetry_equiv_pos_as_xyz
'x, y, z'
'-x, -y, -z'

loop_
_atom_site_type_symbol
_atom_site_label
_atom_site_fract_x
_atom_site_fract_y
_atom_site_fract_z
_atom_site_U_iso_or_equiv
_atom_site_adp_type
_atom_site_calc_flag
_atom_site_refinement_flags
_atom_site_occupancy
_atom_site_disorder_assembly
_atom_site_disorder_group
Tb Tb 0.349851(12) 0.235738(10) 0.240894(8) 0.01582(5) Uani d . 1 . .
Co Co1 0.28569(3) 0.09556(3) 0.41926(2) 0.01591(9) Uani d . 1 . .
Co Co2 0.28401(3) 0.42261(3) 0.10445(2) 0.01763(9) Uani d . 1 . .
O O1 0.45584(18) 0.17936(16) 0.47967(13) 0.0221(4) Uani d . 1 . .
O O2 0.47217(19) 0.26143(17) 0.37769(13) 0.0268(5) Uani d . 1 . .
O O3 0.19771(19) 0.21432(16) 0.45824(14) 0.0253(5) Uani d . 1 . .
O O4 0.2203(2) 0.2614(3) 0.33945(16) 0.0486(7) Uani d . 1 . .
O O5 0.33886(19) -0.01681(16) 0.33430(13) 0.0237(5) Uani d . 1 . .
O O6 0.2821(2) 0.06055(17) 0.23263(16) 0.0308(5) Uani d . 1 . .
O O7 0.5251(2) 0.14495(17) 0.22325(14) 0.0272(5) Uani d . 1 . .
O O8 0.56465(19) 0.31214(17) 0.23419(14) 0.0253(5) Uani d . 1 . .
O O9 0.7096(2) 0.2241(2) 0.22484(17) 0.0405(6) Uani d . 1 . .
O O10 0.15112(19) 0.22751(18) 0.16450(14) 0.0270(5) Uani d . 1 . .
O O11 0.13244(19) 0.30122(16) 0.05503(14) 0.0243(5) Uani d . 1 . .
O O12 0.35412(19) 0.19272(17) 0.09420(13) 0.0255(5) Uani d . 1 . .
O O13 0.38403(19) 0.33206(16) 0.04124(13) 0.0235(4) Uani d . 1 . .
O O14 0.36667(18) 0.41464(16) 0.24671(13) 0.0229(4) Uani d . 1 . .
O O15 0.43760(19) 0.53596(16) 0.18666(13) 0.0253(5) Uani d . 1 . .
N N1 0.1041(2) -0.00293(19) 0.36608(15) 0.0189(5) Uani d . 1 . .
N N2 0.2646(2) 0.01087(18) 0.50865(15) 0.0173(5) Uani d . 1 . .
N N3 0.6023(2) 0.2265(2) 0.22695(17) 0.0263(6) Uani d . 1 . .
N N4 0.1622(2) 0.5164(2) 0.14918(16) 0.0225(5) Uani d . 1 . .
N N5 0.2614(2) 0.50765(19) 0.01371(16) 0.0208(5) Uani d . 1 . .
C C1 0.0287(3) -0.0066(2) 0.29172(19) 0.0235(6) Uani d . 1 . .
H H1 0.0560 0.0359 0.2585 0.028 Uiso calc R 1 . .
C C2 -0.0880(3) -0.0713(3) 0.2625(2) 0.0263(7) Uani d . 1 . .
H H2 -0.1375 -0.0727 0.2104 0.032 Uiso calc R 1 . .
C C3 -0.1289(3) -0.1337(2) 0.31281(19) 0.0234(6) Uani d . 1 . .
H H3 -0.2066 -0.1778 0.2950 0.028 Uiso calc R 1 . .
C C4 -0.0520(3) -0.1294(2) 0.39046(19) 0.0215(6) Uani d . 1 . .
H H4 -0.0783 -0.1698 0.4255 0.026 Uiso calc R 1 . .
C C5 0.0650(3) -0.0639(2) 0.41511(18) 0.0183(6) Uani d . 1 . .
C C6 0.1558(3) -0.0565(2) 0.49490(18) 0.0180(6) Uani d . 1 . .
C C7 0.1328(3) -0.1151(2) 0.55283(19) 0.0221(6) Uani d . 1 . .
H H7 0.0568 -0.1598 0.5438 0.027 Uiso calc R 1 . .
C C8 0.2248(3) -0.1057(2) 0.6238(2) 0.0262(7) Uani d . 1 . .
H H8 0.2109 -0.1443 0.6627 0.031 Uiso calc R 1 . .
C C9 0.3378(3) -0.0386(2) 0.6366(2) 0.0248(7) Uani d . 1 . .
H H9 0.4009 -0.0320 0.6834 0.030 Uiso calc R 1 . .
C C10 0.3538(3) 0.0187(2) 0.57728(19) 0.0226(6) Uani d . 1 . .
H H10 0.4291 0.0640 0.5853 0.027 Uiso calc R 1 . .
C C11 0.5147(3) 0.2422(2) 0.44716(18) 0.0184(6) Uani d . 1 . .
C C12 0.6439(3) 0.2969(2) 0.4958(2) 0.0235(6) Uani d . 1 . .
C C13 0.6891(3) 0.2726(3) 0.5778(2) 0.0353(8) Uani d . 1 . .
H H13A 0.7746 0.3050 0.5992 0.053 Uiso calc R 1 . .
H H13B 0.6776 0.1978 0.5676 0.053 Uiso calc R 1 . .
H H13C 0.6443 0.2992 0.6196 0.053 Uiso calc R 1 . .
C C14 0.7116(3) 0.3622(3) 0.4627(3) 0.0372(8) Uani d . 1 . .
H H14A 0.7919 0.3953 0.4915 0.045 Uiso calc R 1 . .
H H14B 0.6783 0.3745 0.4109 0.045 Uiso calc R 1 . .
C C15 0.1775(3) 0.2680(2) 0.40533(18) 0.0217(6) Uani d . 1 . .
C C16 0.0906(3) 0.3387(2) 0.4226(2) 0.0232(6) Uani d . 1 . .
C C17 0.0866(3) 0.3841(2) 0.5151(2) 0.0293(7) Uani d . 1 . .
H H17A 0.0281 0.4279 0.5176 0.044 Uiso calc R 1 . .
H H17B 0.1661 0.4254 0.5467 0.044 Uiso calc R 1 . .
H H17C 0.0631 0.3282 0.5401 0.044 Uiso calc R 1 . .
C C18 0.0152(4) 0.3511(3) 0.3553(3) 0.0415(9) Uani d . 1 . .
H H18A 0.0174 0.3163 0.2993 0.050 Uiso calc R 1 . .
H H18B -0.0394 0.3946 0.3644 0.050 Uiso calc R 1 . .
C C19 0.3180(2) -0.0150(2) 0.2567(2) 0.0206(6) Uani d . 1 . .
C C20 0.3335(3) -0.1085(2) 0.19035(19) 0.0209(6) Uani d . 1 . .
C C21 0.3480(3) -0.2036(2) 0.2209(2) 0.0299(7) Uani d . 1 . .
H H21A 0.3576 -0.2581 0.1740 0.045 Uiso calc R 1 . .
H H21B 0.2767 -0.2282 0.2406 0.045 Uiso calc R 1 . .
H H21C 0.4190 -0.1853 0.2674 0.045 Uiso calc R 1 . .
C C22 0.3347(3) -0.1025(3) 0.1107(2) 0.0348(8) Uani d . 1 . .
H H22A 0.3449 -0.1595 0.0695 0.042 Uiso calc R 1 . .
H H22B 0.3252 -0.0411 0.0960 0.042 Uiso calc R 1 . .
C C23 0.0991(3) 0.2310(2) 0.09099(19) 0.0219(6) Uani d . 1 . .
C C24 -0.0130(3) 0.1450(2) 0.0413(2) 0.0246(7) Uani d . 1 . .
C C25 -0.0923(3) 0.1017(3) 0.0924(3) 0.0394(9) Uani d . 1 . .
H H25A -0.1544 0.0431 0.0550 0.059 Uiso calc R 1 . .
H H25B -0.1304 0.1549 0.1200 0.059 Uiso calc R 1 . .
H H25C -0.0440 0.0788 0.1355 0.059 Uiso calc R 1 . .
C C26 -0.0316(3) 0.1097(3) -0.0457(2) 0.0336(8) Uani d . 1 . .
H H26A -0.0978 0.0549 -0.0767 0.040 Uiso calc R 1 . .
H H26B 0.0217 0.1402 -0.0745 0.040 Uiso calc R 1 . .
C C27 0.3746(3) 0.2350(2) 0.03536(19) 0.0215(6) Uani d . 1 . .
C C28 0.3872(3) 0.1660(2) -0.04942(19) 0.0227(6) Uani d . 1 . .
C C29 0.3929(3) 0.0663(3) -0.0578(2) 0.0327(8) Uani d . 1 . .
H H29A 0.4009 0.0247 -0.1100 0.039 Uiso calc R 1 . .
H H29B 0.3888 0.0381 -0.0115 0.039 Uiso calc R 1 . .
C C30 0.3930(3) 0.2180(3) -0.1208(2) 0.0328(8) Uani d . 1 . .
H H30A 0.3975 0.1674 -0.1721 0.049 Uiso calc R 1 . .
H H30B 0.4643 0.2745 -0.1038 0.049 Uiso calc R 1 . .
H H30C 0.3210 0.2452 -0.1321 0.049 Uiso calc R 1 . .
C C31 0.4425(3) 0.5002(2) 0.25101(19) 0.0206(6) Uani d . 1 . .
C C32 0.5337(3) 0.5618(2) 0.33372(19) 0.0216(6) Uani d . 1 . .
C C33 0.5287(3) 0.5358(3) 0.4066(2) 0.0303(7) Uani d . 1 . .
H H33A 0.5833 0.5756 0.4579 0.036 Uiso calc R 1 . .
H H33B 0.4707 0.4778 0.4064 0.036 Uiso calc R 1 . .
C C34 0.6245(3) 0.6542(3) 0.3283(2) 0.0351(8) Uani d . 1 . .
H H34A 0.6748 0.6901 0.3847 0.053 Uiso calc R 1 . .
H H34B 0.5814 0.7014 0.3067 0.053 Uiso calc R 1 . .
H H34C 0.6751 0.6299 0.2899 0.053 Uiso calc R 1 . .
C C35 0.1151(3) 0.5158(3) 0.2190(2) 0.0286(7) Uani d . 1 . .
H H35 0.1427 0.4767 0.2551 0.034 Uiso calc R 1 . .
C C36 0.0271(3) 0.5709(3) 0.2390(2) 0.0364(8) Uani d . 1 . .
H H36 -0.0031 0.5698 0.2882 0.044 Uiso calc R 1 . .
C C37 -0.0150(3) 0.6276(3) 0.1847(2) 0.0353(8) Uani d . 1 . .
H H37 -0.0749 0.6647 0.1967 0.042 Uiso calc R 1 . .
C C38 0.0321(3) 0.6291(2) 0.1125(2) 0.0282(7) Uani d . 1 . .
H H38 0.0045 0.6670 0.0753 0.034 Uiso calc R 1 . .
C C39 0.1215(3) 0.5727(2) 0.09632(19) 0.0221(6) Uani d . 1 . .
C C40 0.1818(3) 0.5716(2) 0.02266(19) 0.0215(6) Uani d . 1 . .
C C41 0.1620(3) 0.6338(3) -0.0332(2) 0.0308(7) Uani d . 1 . .
H H41 0.1064 0.6769 -0.0268 0.037 Uiso calc R 1 . .
C C42 0.2259(3) 0.6308(3) -0.0981(2) 0.0362(8) Uani d . 1 . .
H H42 0.2129 0.6711 -0.1363 0.043 Uiso calc R 1 . .
C C43 0.3096(3) 0.5670(3) -0.1056(2) 0.0328(8) Uani d . 1 . .
H H43 0.3549 0.5651 -0.1479 0.039 Uiso calc R 1 . .
C C44 0.3244(3) 0.5060(3) -0.0484(2) 0.0267(7) Uani d . 1 . .
H H44 0.3799 0.4627 -0.0535 0.032 Uiso calc R 1 . .

loop_
_atom_site_aniso_label
_atom_site_aniso_U_11
_atom_site_aniso_U_22
_atom_site_aniso_U_33
_atom_site_aniso_U_12
_atom_site_aniso_U_13
_atom_site_aniso_U_23
Tb 0.01728(8) 0.01693(8) 0.01758(8) 0.00519(5) 0.00563(5) 0.01065(5)
Co1 0.01583(19) 0.01565(19) 0.01852(19) 0.00300(15) 0.00508(15) 0.00846(15)
Co2 0.0185(2) 0.0171(2) 0.01853(19) 0.00386(15) 0.00212(16) 0.00884(15)
O1 0.0193(10) 0.0230(11) 0.0249(11) 0.0003(9) 0.0041(9) 0.0119(9)
O2 0.0259(11) 0.0333(13) 0.0215(11) 0.0032(10) 0.0023(9) 0.0127(9)
O3 0.0244(11) 0.0215(11) 0.0310(12) 0.0075(9) 0.0049(9) 0.0082(9)
O4 0.0281(13) 0.088(2) 0.0312(14) 0.0155(14) 0.0114(11) 0.0144(14)
O5 0.0238(11) 0.0247(11) 0.0223(11) 0.0069(9) 0.0054(9) 0.0050(9)
O6 0.0237(11) 0.0229(12) 0.0546(15) 0.0070(9) 0.0135(11) 0.0227(11)
O7 0.0278(12) 0.0296(12) 0.0331(12) 0.0115(10) 0.0109(10) 0.0187(10)
O8 0.0252(11) 0.0279(12) 0.0307(12) 0.0072(9) 0.0108(9) 0.0186(9)
O9 0.0241(12) 0.0699(19) 0.0515(15) 0.0244(12) 0.0213(12) 0.0427(14)
O10 0.0198(11) 0.0374(13) 0.0260(11) 0.0060(9) 0.0033(9) 0.0144(10)
O11 0.0226(11) 0.0178(11) 0.0316(11) 0.0018(9) 0.0011(9) 0.0108(9)
O12 0.0299(12) 0.0320(12) 0.0210(11) 0.0125(10) 0.0091(9) 0.0128(9)
O13 0.0245(11) 0.0234(11) 0.0260(11) 0.0081(9) 0.0072(9) 0.0099(9)
O14 0.0210(10) 0.0177(11) 0.0317(11) 0.0051(9) 0.0063(9) 0.0093(9)
O15 0.0273(11) 0.0231(11) 0.0255(11) 0.0027(9) 0.0005(9) 0.0128(9)
N1 0.0193(12) 0.0189(13) 0.0202(12) 0.0039(10) 0.0057(10) 0.0079(10)
N2 0.0173(12) 0.0188(12) 0.0186(12) 0.0048(10) 0.0057(10) 0.0091(10)
N3 0.0224(14) 0.0377(16) 0.0293(14) 0.0118(12) 0.0092(11) 0.0227(12)
N4 0.0224(13) 0.0229(13) 0.0218(13) 0.0050(11) 0.0020(11) 0.0077(10)
N5 0.0189(12) 0.0223(13) 0.0228(13) 0.0031(10) 0.0029(10) 0.0116(10)
C1 0.0220(15) 0.0286(17) 0.0229(15) 0.0039(13) 0.0067(13) 0.0127(13)
C2 0.0219(16) 0.0348(18) 0.0227(15) 0.0051(13) 0.0025(13) 0.0113(13)
C3 0.0195(15) 0.0198(15) 0.0269(16) 0.0002(12) 0.0048(13) 0.0021(12)
C4 0.0238(15) 0.0168(15) 0.0265(16) 0.0045(12) 0.0088(13) 0.0085(12)
C5 0.0220(15) 0.0133(14) 0.0214(14) 0.0054(11) 0.0075(12) 0.0050(11)
C6 0.0200(15) 0.0163(14) 0.0220(14) 0.0085(12) 0.0092(12) 0.0071(11)
C7 0.0249(16) 0.0177(15) 0.0281(16) 0.0038(12) 0.0101(13) 0.0121(12)
C8 0.0337(18) 0.0255(17) 0.0280(16) 0.0108(14) 0.0094(14) 0.0184(13)
C9 0.0275(16) 0.0280(17) 0.0232(15) 0.0124(13) 0.0040(13) 0.0123(13)
C10 0.0197(15) 0.0238(16) 0.0274(16) 0.0062(12) 0.0047(13) 0.0124(13)
C11 0.0195(14) 0.0166(14) 0.0191(14) 0.0061(11) 0.0055(12) 0.0026(11)
C12 0.0187(15) 0.0205(15) 0.0276(16) 0.0026(12) 0.0027(13) 0.0029(12)
C13 0.0255(17) 0.047(2) 0.0315(18) 0.0077(15) -0.0025(15) 0.0140(16)
C14 0.0226(17) 0.036(2) 0.053(2) -0.0016(15) 0.0057(16) 0.0198(17)
C15 0.0170(14) 0.0263(16) 0.0187(15) 0.0002(12) 0.0057(12) 0.0028(12)
C16 0.0232(15) 0.0193(15) 0.0312(16) 0.0041(12) 0.0099(13) 0.0125(13)
C17 0.0368(18) 0.0188(16) 0.0389(18) 0.0107(14) 0.0166(15) 0.0113(14)
C18 0.047(2) 0.041(2) 0.045(2) 0.0197(18) 0.0093(18) 0.0233(18)
C19 0.0125(13) 0.0190(15) 0.0313(17) -0.0016(11) 0.0078(12) 0.0105(12)
C20 0.0158(14) 0.0231(16) 0.0223(15) 0.0007(12) 0.0048(12) 0.0058(12)
C21 0.0326(18) 0.0189(16) 0.0344(18) 0.0053(13) 0.0050(15) 0.0028(13)
C22 0.0280(18) 0.047(2) 0.0315(18) 0.0074(16) 0.0087(15) 0.0140(16)
C23 0.0184(15) 0.0221(16) 0.0283(16) 0.0085(12) 0.0061(13) 0.0093(13)
C24 0.0200(15) 0.0199(16) 0.0340(17) 0.0054(12) 0.0006(13) 0.0111(13)
C25 0.0281(18) 0.040(2) 0.050(2) 0.0012(16) 0.0056(17) 0.0205(18)
C26 0.0332(18) 0.0247(17) 0.0382(19) 0.0045(14) -0.0039(15) 0.0096(14)
C27 0.0143(14) 0.0299(17) 0.0223(15) 0.0062(12) 0.0021(12) 0.0115(13)
C28 0.0182(15) 0.0315(17) 0.0195(15) 0.0042(13) 0.0064(12) 0.0087(13)
C29 0.0376(19) 0.0330(19) 0.0327(18) 0.0079(15) 0.0194(16) 0.0105(15)
C30 0.0382(19) 0.040(2) 0.0220(16) 0.0088(16) 0.0088(15) 0.0095(14)
C31 0.0179(14) 0.0176(15) 0.0280(16) 0.0079(12) 0.0040(12) 0.0077(12)
C32 0.0224(15) 0.0210(15) 0.0230(15) 0.0082(12) 0.0038(12) 0.0073(12)
C33 0.042(2) 0.0243(17) 0.0219(16) 0.0064(14) 0.0029(14) 0.0044(13)
C34 0.0314(18) 0.034(2) 0.0337(18) -0.0055(15) -0.0004(15) 0.0124(15)
C35 0.0292(17) 0.0303(18) 0.0254(16) 0.0033(14) 0.0048(14) 0.0094(13)
C36 0.0314(19) 0.045(2) 0.0309(18) 0.0080(16) 0.0091(15) 0.0054(16)
C37 0.0272(18) 0.0343(19) 0.040(2) 0.0126(15) 0.0056(15) -0.0004(15)
C38 0.0268(17) 0.0203(16) 0.0325(17) 0.0050(13) -0.0004(14) 0.0032(13)
C39 0.0179(15) 0.0167(15) 0.0259(15) 0.0006(12) -0.0041(12) 0.0037(12)
C40 0.0225(15) 0.0148(14) 0.0251(15) 0.0008(12) -0.0002(12) 0.0079(12)
C41 0.0335(18) 0.0233(17) 0.0366(18) 0.0075(14) -0.0008(15) 0.0156(14)
C42 0.046(2) 0.0308(19) 0.0366(19) 0.0034(16) 0.0041(16) 0.0246(16)
C43 0.0317(18) 0.038(2) 0.0320(18) 0.0003(15) 0.0083(15) 0.0210(15)
C44 0.0255(16) 0.0283(17) 0.0282(16) 0.0046(13) 0.0057(14) 0.0126(13)

loop_
_atom_type_symbol
_atom_type_description
_atom_type_scat_dispersion_real
_atom_type_scat_dispersion_imag
_atom_type_scat_source
C C 0.0033 0.0016 'International Tables Vol C Tables 4.2.6.8 and 6.1.1.4'
H H 0.0000 0.0000 'International Tables Vol C Tables 4.2.6.8 and 6.1.1.4'
N N 0.0061 0.0033 'International Tables Vol C Tables 4.2.6.8 and 6.1.1.4'
O O 0.0106 0.0060 'International Tables Vol C Tables 4.2.6.8 and 6.1.1.4'
Co Co 0.3494 0.9721 'International Tables Vol C Tables 4.2.6.8 and 6.1.1.4'
Tb Tb -0.1723 4.1537 'International Tables Vol C Tables 4.2.6.8 and 6.1.1.4'

loop_
_geom_angle_atom_site_label_1
_geom_angle_atom_site_label_2
_geom_angle_atom_site_label_3
_geom_angle_site_symmetry_1
_geom_angle_site_symmetry_3
_geom_angle
_geom_angle_publ_flag
O6 Tb O2 . . 89.72(8) ?
O6 Tb O12 . . 91.10(8) ?
O2 Tb O12 . . 141.89(7) ?
O6 Tb O10 . . 86.68(8) ?
O2 Tb O10 . . 144.54(7) ?
O12 Tb O10 . . 73.50(7) ?
O6 Tb O14 . . 165.64(7) ?
O2 Tb O14 . . 97.02(7) ?
O12 Tb O14 . . 91.36(7) ?
O10 Tb O14 . . 80.47(7) ?
O6 Tb O4 . . 83.07(10) ?
O2 Tb O4 . . 73.78(8) ?
O12 Tb O4 . . 144.05(8) ?
O10 Tb O4 . . 70.76(8) ?
O14 Tb O4 . . 86.65(9) ?
O6 Tb O8 . . 122.83(7) ?
O2 Tb O8 . . 73.60(7) ?
O12 Tb O8 . . 74.10(7) ?
O10 Tb O8 . . 136.02(7) ?
O14 Tb O8 . . 71.39(7) ?
O4 Tb O8 . . 137.65(9) ?
O6 Tb O7 . . 71.84(7) ?
O2 Tb O7 . . 71.68(7) ?
O12 Tb O7 . . 72.45(7) ?
O10 Tb O7 . . 138.97(7) ?
O14 Tb O7 . . 122.32(7) ?
O4 Tb O7 . . 136.89(8) ?
O8 Tb O7 . . 51.00(7) ?
O1 Co1 O5 . . 95.93(8) ?
O1 Co1 O3 . . 96.07(8) ?
O5 Co1 O3 . . 156.98(8) ?
O1 Co1 N2 . . 96.20(9) ?
O5 Co1 N2 . . 96.25(9) ?
O3 Co1 N2 . . 101.89(9) ?
O1 Co1 N1 . . 173.49(8) ?
O5 Co1 N1 . . 84.80(9) ?
O3 Co1 N1 . . 85.48(9) ?
N2 Co1 N1 . . 77.30(9) ?
O13 Co2 O11 . . 89.61(9) ?
O13 Co2 N5 . . 94.45(9) ?
O11 Co2 N5 . . 100.68(9) ?
O13 Co2 O15 . . 94.95(9) ?
O11 Co2 O15 . . 164.39(8) ?
N5 Co2 O15 . . 93.85(9) ?
O13 Co2 N4 . . 170.11(9) ?
O11 Co2 N4 . . 86.32(9) ?
N5 Co2 N4 . . 77.49(10) ?
O15 Co2 N4 . . 91.34(9) ?
O13 Co2 O14 . . 97.41(8) ?
O11 Co2 O14 . . 106.35(8) ?
N5 Co2 O14 . . 150.45(9) ?
O15 Co2 O14 . . 58.29(7) ?
N4 Co2 O14 . . 92.38(8) ?
C11 O1 Co1 . . 121.33(18) ?
C11 O2 Tb . . 158.9(2) ?
C15 O3 Co1 . . 115.23(19) ?
C15 O4 Tb . . 162.7(2) ?
C19 O5 Co1 . . 116.41(19) ?
C19 O6 Tb . . 141.31(19) ?
N3 O7 Tb . . 95.80(17) ?
N3 O8 Tb . . 96.05(16) ?
C23 O10 Tb . . 138.55(19) ?
C23 O11 Co2 . . 125.38(19) ?
C27 O12 Tb . . 141.3(2) ?
C27 O13 Co2 . . 124.09(18) ?
C31 O14 Tb . . 143.88(18) ?
C31 O14 Co2 . . 84.09(17) ?
Tb O14 Co2 . . 107.30(8) ?
C31 O15 Co2 . . 97.56(18) ?
C1 N1 C5 . . 119.0(2) ?
C1 N1 Co1 . . 126.30(19) ?
C5 N1 Co1 . . 114.68(19) ?
C10 N2 C6 . . 119.5(2) ?
C10 N2 Co1 . . 123.40(19) ?
C6 N2 Co1 . . 117.13(18) ?
O9 N3 O7 . . 121.5(3) ?
O9 N3 O8 . . 121.4(3) ?
O7 N3 O8 . . 117.1(2) ?
C35 N4 C39 . . 118.8(3) ?
C35 N4 Co2 . . 125.8(2) ?
C39 N4 Co2 . . 115.0(2) ?
C44 N5 C40 . . 119.4(3) ?
C44 N5 Co2 . . 124.1(2) ?
C40 N5 Co2 . . 116.35(19) ?
N1 C1 C2 . . 122.8(3) ?
N1 C1 H1 . . 118.6 ?
C2 C1 H1 . . 118.6 ?
C3 C2 C1 . . 118.4(3) ?
C3 C2 H2 . . 120.8 ?
C1 C2 H2 . . 120.8 ?
C2 C3 C4 . . 119.1(3) ?
C2 C3 H3 . . 120.4 ?
C4 C3 H3 . . 120.4 ?
C3 C4 C5 . . 119.3(3) ?
C3 C4 H4 . . 120.3 ?
C5 C4 H4 . . 120.3 ?
N1 C5 C4 . . 121.3(3) ?
N1 C5 C6 . . 115.1(2) ?
C4 C5 C6 . . 123.7(3) ?
N2 C6 C7 . . 120.9(3) ?
N2 C6 C5 . . 115.7(2) ?
C7 C6 C5 . . 123.3(3) ?
C8 C7 C6 . . 119.1(3) ?
C8 C7 H7 . . 120.4 ?
C6 C7 H7 . . 120.4 ?
C7 C8 C9 . . 119.9(3) ?
C7 C8 H8 . . 120.1 ?
C9 C8 H8 . . 120.1 ?
C10 C9 C8 . . 118.0(3) ?
C10 C9 H9 . . 121.0 ?
C8 C9 H9 . . 121.0 ?
N2 C10 C9 . . 122.5(3) ?
N2 C10 H10 . . 118.7 ?
C9 C10 H10 . . 118.7 ?
O2 C11 O1 . . 124.1(3) ?
O2 C11 C12 . . 119.0(3) ?
O1 C11 C12 . . 116.9(3) ?
C14 C12 C13 . . 123.8(3) ?
C14 C12 C11 . . 119.2(3) ?
C13 C12 C11 . . 116.9(3) ?
C12 C13 H13A . . 109.5 ?
C12 C13 H13B . . 109.5 ?
H13A C13 H13B . . 109.5 ?
C12 C13 H13C . . 109.5 ?
H13A C13 H13C . . 109.5 ?
H13B C13 H13C . . 109.5 ?
C12 C14 H14A . . 120.0 ?
C12 C14 H14B . . 120.0 ?
H14A C14 H14B . . 120.0 ?
O4 C15 O3 . . 124.3(3) ?
O4 C15 C16 . . 119.4(3) ?
O3 C15 C16 . . 116.2(3) ?
C18 C16 C15 . . 118.5(3) ?
C18 C16 C17 . . 123.8(3) ?
C15 C16 C17 . . 117.5(3) ?
C16 C17 H17A . . 109.5 ?
C16 C17 H17B . . 109.5 ?
H17A C17 H17B . . 109.5 ?
C16 C17 H17C . . 109.5 ?
H17A C17 H17C . . 109.5 ?
H17B C17 H17C . . 109.5 ?
C16 C18 H18A . . 120.0 ?
C16 C18 H18B . . 120.0 ?
H18A C18 H18B . . 120.0 ?
O5 C19 O6 . . 122.9(3) ?
O5 C19 C20 . . 117.3(3) ?
O6 C19 C20 . . 119.8(3) ?
C22 C20 C21 . . 124.4(3) ?
C22 C20 C19 . . 119.4(3) ?
C21 C20 C19 . . 116.2(2) ?
C20 C21 H21A . . 109.5 ?
C20 C21 H21B . . 109.5 ?
H21A C21 H21B . . 109.5 ?
C20 C21 H21C . . 109.5 ?
H21A C21 H21C . . 109.5 ?
H21B C21 H21C . . 109.5 ?
C20 C22 H22A . . 120.0 ?
C20 C22 H22B . . 120.0 ?
H22A C22 H22B . . 120.0 ?
O10 C23 O11 . . 125.1(3) ?
O10 C23 C24 . . 118.0(3) ?
O11 C23 C24 . . 116.9(3) ?
C26 C24 C25 . . 123.9(3) ?
C26 C24 C23 . . 119.1(3) ?
C25 C24 C23 . . 117.0(3) ?
C24 C25 H25A . . 109.5 ?
C24 C25 H25B . . 109.5 ?
H25A C25 H25B . . 109.5 ?
C24 C25 H25C . . 109.5 ?
H25A C25 H25C . . 109.5 ?
H25B C25 H25C . . 109.5 ?
C24 C26 H26A . . 120.0 ?
C24 C26 H26B . . 120.0 ?
H26A C26 H26B . . 120.0 ?
O12 C27 O13 . . 124.7(3) ?
O12 C27 C28 . . 118.6(3) ?
O13 C27 C28 . . 116.6(3) ?
C29 C28 C30 . . 123.5(3) ?
C29 C28 C27 . . 120.7(3) ?
C30 C28 C27 . . 115.8(3) ?
C28 C29 H29A . . 120.0 ?
C28 C29 H29B . . 120.0 ?
H29A C29 H29B . . 120.0 ?
C28 C30 H30A . . 109.5 ?
C28 C30 H30B . . 109.5 ?
H30A C30 H30B . . 109.5 ?
C28 C30 H30C . . 109.5 ?
H30A C30 H30C . . 109.5 ?
H30B C30 H30C . . 109.5 ?
O15 C31 O14 . . 120.0(3) ?
O15 C31 C32 . . 118.6(3) ?
O14 C31 C32 . . 121.3(3) ?
C33 C32 C34 . . 123.5(3) ?
C33 C32 C31 . . 120.3(3) ?
C34 C32 C31 . . 116.2(3) ?
C32 C33 H33A . . 120.0 ?
C32 C33 H33B . . 120.0 ?
H33A C33 H33B . . 120.0 ?
C32 C34 H34A . . 109.5 ?
C32 C34 H34B . . 109.5 ?
H34A C34 H34B . . 109.5 ?
C32 C34 H34C . . 109.5 ?
H34A C34 H34C . . 109.5 ?
H34B C34 H34C . . 109.5 ?
N4 C35 C36 . . 122.4(3) ?
N4 C35 H35 . . 118.8 ?
C36 C35 H35 . . 118.8 ?
C37 C36 C35 . . 118.7(3) ?
C37 C36 H36 . . 120.6 ?
C35 C36 H36 . . 120.6 ?
C36 C37 C38 . . 119.7(3) ?
C36 C37 H37 . . 120.1 ?
C38 C37 H37 . . 120.1 ?
C37 C38 C39 . . 118.8(3) ?
C37 C38 H38 . . 120.6 ?
C39 C38 H38 . . 120.6 ?
N4 C39 C38 . . 121.5(3) ?
N4 C39 C40 . . 115.0(3) ?
C38 C39 C40 . . 123.5(3) ?
N5 C40 C41 . . 121.1(3) ?
N5 C40 C39 . . 115.6(2) ?
C41 C40 C39 . . 123.3(3) ?
C42 C41 C40 . . 119.4(3) ?
C42 C41 H41 . . 120.3 ?
C40 C41 H41 . . 120.3 ?
C43 C42 C41 . . 119.3(3) ?
C43 C42 H42 . . 120.4 ?
C41 C42 H42 . . 120.4 ?
C42 C43 C44 . . 118.6(3) ?
C42 C43 H43 . . 120.7 ?
C44 C43 H43 . . 120.7 ?
N5 C44 C43 . . 122.2(3) ?
N5 C44 H44 . . 118.9 ?
C43 C44 H44 . . 118.9 ?

loop_
_geom_bond_atom_site_label_1
_geom_bond_atom_site_label_2
_geom_bond_site_symmetry_2
_geom_bond_distance
_geom_bond_publ_flag
Tb O6 . 2.312(2) ?
Tb O2 . 2.334(2) ?
Tb O12 . 2.340(2) ?
Tb O10 . 2.356(2) ?
Tb O14 . 2.357(2) ?
Tb O4 . 2.369(2) ?
Tb O8 . 2.514(2) ?
Tb O7 . 2.530(2) ?
Co1 O1 . 2.012(2) ?
Co1 O5 . 2.042(2) ?
Co1 O3 . 2.057(2) ?
Co1 N2 . 2.078(2) ?
Co1 N1 . 2.160(2) ?
Co2 O13 . 2.029(2) ?
Co2 O11 . 2.051(2) ?
Co2 N5 . 2.088(2) ?
Co2 O15 . 2.115(2) ?
Co2 N4 . 2.133(3) ?
Co2 O14 . 2.389(2) ?
O1 C11 . 1.260(3) ?
O2 C11 . 1.260(3) ?
O3 C15 . 1.269(4) ?
O4 C15 . 1.248(4) ?
O5 C19 . 1.257(4) ?
O6 C19 . 1.277(4) ?
O7 N3 . 1.263(3) ?
O8 N3 . 1.282(3) ?
O9 N3 . 1.232(3) ?
O10 C23 . 1.260(4) ?
O11 C23 . 1.266(4) ?
O12 C27 . 1.265(4) ?
O13 C27 . 1.269(4) ?
O14 C31 . 1.293(4) ?
O15 C31 . 1.254(4) ?
N1 C1 . 1.346(4) ?
N1 C5 . 1.352(4) ?
N2 C10 . 1.347(4) ?
N2 C6 . 1.350(4) ?
N4 C35 . 1.343(4) ?
N4 C39 . 1.352(4) ?
N5 C44 . 1.338(4) ?
N5 C40 . 1.353(4) ?
C1 C2 . 1.390(4) ?
C1 H1 . 0.9300 ?
C2 C3 . 1.389(4) ?
C2 H2 . 0.9300 ?
C3 C4 . 1.395(4) ?
C3 H3 . 0.9300 ?
C4 C5 . 1.396(4) ?
C4 H4 . 0.9300 ?
C5 C6 . 1.489(4) ?
C6 C7 . 1.401(4) ?
C7 C8 . 1.386(4) ?
C7 H7 . 0.9300 ?
C8 C9 . 1.389(5) ?
C8 H8 . 0.9300 ?
C9 C10 . 1.392(4) ?
C9 H9 . 0.9300 ?
C10 H10 . 0.9300 ?
C11 C12 . 1.509(4) ?
C12 C14 . 1.341(5) ?
C12 C13 . 1.483(4) ?
C13 H13A . 0.9600 ?
C13 H13B . 0.9600 ?
C13 H13C . 0.9600 ?
C14 H14A . 0.9300 ?
C14 H14B . 0.9300 ?
C15 C16 . 1.499(4) ?
C16 C18 . 1.337(5) ?
C16 C17 . 1.501(4) ?
C17 H17A . 0.9600 ?
C17 H17B . 0.9600 ?
C17 H17C . 0.9600 ?
C18 H18A . 0.9300 ?
C18 H18B . 0.9300 ?
C19 C20 . 1.509(4) ?
C20 C22 . 1.327(4) ?
C20 C21 . 1.503(4) ?
C21 H21A . 0.9600 ?
C21 H21B . 0.9600 ?
C21 H21C . 0.9600 ?
C22 H22A . 0.9300 ?
C22 H22B . 0.9300 ?
C23 C24 . 1.518(4) ?
C24 C26 . 1.354(5) ?
C24 C25 . 1.473(5) ?
C25 H25A . 0.9600 ?
C25 H25B . 0.9600 ?
C25 H25C . 0.9600 ?
C26 H26A . 0.9300 ?
C26 H26B . 0.9300 ?
C27 C28 . 1.516(4) ?
C28 C29 . 1.328(5) ?
C28 C30 . 1.503(4) ?
C29 H29A . 0.9300 ?
C29 H29B . 0.9300 ?
C30 H30A . 0.9600 ?
C30 H30B . 0.9600 ?
C30 H30C . 0.9600 ?
C31 C32 . 1.508(4) ?
C32 C33 . 1.328(4) ?
C32 C34 . 1.503(4) ?
C33 H33A . 0.9300 ?
C33 H33B . 0.9300 ?
C34 H34A . 0.9600 ?
C34 H34B . 0.9600 ?
C34 H34C . 0.9600 ?
C35 C36 . 1.381(5) ?
C35 H35 . 0.9300 ?
C36 C37 . 1.379(5) ?
C36 H36 . 0.9300 ?
C37 C38 . 1.382(5) ?
C37 H37 . 0.9300 ?
C38 C39 . 1.393(4) ?
C38 H38 . 0.9300 ?
C39 C40 . 1.484(4) ?
C40 C41 . 1.394(4) ?
C41 C42 . 1.383(5) ?
C41 H41 . 0.9300 ?
C42 C43 . 1.387(5) ?
C42 H42 . 0.9300 ?
C43 C44 . 1.391(4) ?
C43 H43 . 0.9300 ?
C44 H44 . 0.9300 ?

loop_
_geom_hbond_atom_site_label_D
_geom_hbond_atom_site_label_H
_geom_hbond_atom_site_label_A
_geom_hbond_site_symmetry_A
_geom_hbond_distance_DH
_geom_hbond_distance_HA
_geom_hbond_distance_DA
_geom_hbond_angle_DHA
_geom_hbond_publ_flag
C8 H8 O9 2_656 0.93 2.46 3.299(4) 150 y
C9 H9 O7 2_656 0.93 2.54 3.291(4) 138 y
C38 H38 O11 2_565 0.93 2.58 3.457(4) 157 y
C42 H42 O9 2_665 0.93 2.42 3.259(5) 150 y
C43 H43 O8 2_665 0.93 2.57 3.316(4) 138 y
